data_1555545
loop_
_publ_author_name
'Ruchti, Jonathan'
'Carreira, Erick M.'

_publ_section_title
;
 Rh-Catalyzed Stereospecific Synthesis of Allenes from Propargylic
 Benzoates and Arylboronic Acids.
;
_journal_issue 9
_journal_name_full 'Organic letters'
_journal_page_first 2174
_journal_page_last 2176
_journal_paper_doi 10.1021/acs.orglett.6b00793
_journal_volume 18
_journal_year 2016
_chemical_absolute_configuration unk
_chemical_formula_moiety 'C24 H25 N O4'
_chemical_formula_sum 'C24 H25 N O4'
_chemical_formula_weight 391.45
_space_group_crystal_system triclinic
_space_group_IT_number 1
_space_group_name_Hall 'P 1'
_space_group_name_H-M_alt 'P 1'
_atom_sites_solution_hydrogens geom
_audit_creation_date 2015-10-16
_audit_creation_method
;
Olex2 1.2
(compiled 2015.09.30 svn.r3233 for OlexSys, GUI svn.r5103)
;
_cell_angle_alpha 88.9680(10)
_cell_angle_beta 86.1080(10)
_cell_angle_gamma 66.5820(10)
_cell_formula_units_Z 4
_cell_length_a 12.7971(3)
_cell_length_b 12.8656(3)
_cell_length_c 14.0933(3)
_cell_measurement_reflns_used 9836
_cell_measurement_temperature 100.0
_cell_measurement_theta_max 66.66
_cell_measurement_theta_min 3.14
_cell_volume 2124.21(9)
_computing_cell_refinement 'Bruker SAINT'
_computing_data_collection 'Bruker APEX2'
_computing_data_reduction 'Bruker SAINT'
_computing_molecular_graphics 'Olex2 (Dolomanov et al., 2009)'
_computing_publication_material 'Olex2 (Dolomanov et al., 2009)'
_computing_structure_refinement 'XL (Sheldrick, 2008)'
_computing_structure_solution 'XS (Sheldrick, 2008)'
_diffrn_ambient_temperature 100.0
_diffrn_detector 'Bruker APEX2 area detector'
_diffrn_detector_area_resol_mean 8.33
_diffrn_detector_type 'CCD area detector'
_diffrn_measured_fraction_theta_full 0.982
_diffrn_measured_fraction_theta_max 0.982
_diffrn_measurement_device 'kappa-stage diffractometer'
_diffrn_measurement_device_type 'Bruker Apex2 Duo (Cu)'
_diffrn_measurement_method '\w and \f scans'
_diffrn_radiation_monochromator 'double mirror optics'
_diffrn_radiation_probe x-ray
_diffrn_radiation_type CuK\a
_diffrn_radiation_wavelength 1.54178
_diffrn_reflns_av_R_equivalents 0.0261
_diffrn_reflns_av_unetI/netI 0.0255
_diffrn_reflns_Laue_measured_fraction_full 0.982
_diffrn_reflns_Laue_measured_fraction_max 0.982
_diffrn_reflns_limit_h_max 14
_diffrn_reflns_limit_h_min -11
_diffrn_reflns_limit_k_max 15
_diffrn_reflns_limit_k_min -14
_diffrn_reflns_limit_l_max 16
_diffrn_reflns_limit_l_min -16
_diffrn_reflns_number 36886
_diffrn_reflns_point_group_measured_fraction_full 0.720
_diffrn_reflns_point_group_measured_fraction_max 0.735
_diffrn_reflns_theta_full 67.679
_diffrn_reflns_theta_max 66.748
_diffrn_reflns_theta_min 3.143
_diffrn_source 'microfocus sealed X-ray tube'
_diffrn_source_type 'Incoatec I\ms'
_diffrn_standards_number 0
_exptl_absorpt_coefficient_mu 0.671
_exptl_absorpt_correction_T_max 0.7528
_exptl_absorpt_correction_T_min 0.6837
_exptl_absorpt_correction_type multi-scan
_exptl_absorpt_process_details
;
SADABS-2014/5 (Bruker,2014/5) was used for absorption correction.
wR2(int) was 0.0612 before and 0.0421 after correction.
The Ratio of minimum to maximum transmission is 0.9082.
The \l/2 correction factor is 0.00150.
;
_exptl_crystal_colour 'clear colourless'
_exptl_crystal_colour_lustre clear
_exptl_crystal_colour_primary colourless
_exptl_crystal_density_diffrn 1.224
_exptl_crystal_description block
_exptl_crystal_F_000 832
_exptl_crystal_size_max 0.15
_exptl_crystal_size_mid 0.13
_exptl_crystal_size_min 0.07
_refine_diff_density_max 0.273
_refine_diff_density_min -0.201
_refine_diff_density_rms 0.036
_refine_ls_abs_structure_details
;
 Flack x determined using 3554 quotients [(I+)-(I-)]/[(I+)+(I-)]
 (Parsons, Flack and Wagner, Acta Cryst. B69 (2013) 249-259).
;
_refine_ls_abs_structure_Flack 0.12(6)
_refine_ls_extinction_method none
_refine_ls_goodness_of_fit_ref 1.020
_refine_ls_hydrogen_treatment constr
_refine_ls_matrix_type full
_refine_ls_number_parameters 1065
_refine_ls_number_reflns 11081
_refine_ls_number_restraints 3
_refine_ls_restrained_S_all 1.020
_refine_ls_R_factor_all 0.0313
_refine_ls_R_factor_gt 0.0307
_refine_ls_shift/su_max 0.000
_refine_ls_shift/su_mean 0.000
_refine_ls_structure_factor_coef Fsqd
_refine_ls_weighting_details 'w=1/[\s^2^(Fo^2^)+(0.0548P)^2^+0.3709P] where P=(Fo^2^+2Fc^2^)/3'
_refine_ls_weighting_scheme calc
_refine_ls_wR_factor_gt 0.0827
_refine_ls_wR_factor_ref 0.0833
_reflns_Friedel_coverage 0.498
_reflns_Friedel_fraction_full 0.479
_reflns_Friedel_fraction_max 0.489
_reflns_number_gt 10878
_reflns_number_total 11081
_reflns_threshold_expression 'I > 2\s(I)'
_cod_data_source_file ol6b00793_si_003.cif
_cod_data_source_block cu_ca081015_1_1_0m
_cod_original_cell_volume 2124.21(8)
_cod_database_code 1555545
_shelxl_version_number 2014/6
_shelx_space_group_comment
;
The symmetry employed for this shelxl refinement is uniquely defined
by the following loop, which should always be used as a source of
symmetry information in preference to the above space-group names.
They are only intended as comments.
;
_olex2_refinement_description
;
1. Fixed Uiso
 At 1.2 times of:
  All C(H) groups, All C(H,H) groups
 At 1.5 times of:
  All C(H,H,H) groups
2.a Secondary CH2 refined with riding coordinates:
 C9C(H9CA,H9CB), C9A(H9AA,H9AB), C9D(H9DA,H9DB), C9B(H9BA,H9BB)
2.b Aromatic/amide H refined with riding coordinates:
 C3C(H3C), C4C(H4C), C5C(H5C), C6C(H6C), C12C(H12C), C18C(H18C), C21C(H21C),
 C22C(H22C), C3A(H3A), C4A(H4A), C5A(H5A), C6A(H6A), C12A(H12A), C18A(H18A),
 C19A(H19A), C22A(H22A), C3D(H3D), C4D(H4D), C5D(H5D), C6D(H6D), C12D(H12D),
 C18D(H18D), C19D(H19D), C22D(H22D), C3B(H3B), C4B(H4B), C5B(H5B), C6B(H6B),
 C12B(H12B), C18B(H18B), C21B(H21B), C22B(H22B)
2.c Idealised Me refined as rotating group:
 C14C(H14A,H14B,H14C), C15C(H15A,H15B,H15C), C16C(H16A,H16B,H16C), C23C(H23A,
 H23B,H23C), C24C(H24A,H24B,H24C), C14A(H14D,H14E,H14F), C15A(H15D,H15E,H15F),
 C16A(H16D,H16E,H16F), C23A(H23D,H23E,H23F), C24A(H24D,H24E,H24F), C14D(H14G,
 H14H,H14I), C15D(H15G,H15H,H15I), C16D(H16G,H16H,H16I), C23D(H23G,H23H,H23I),
 C24D(H24G,H24H,H24I), C14B(H14J,H14K,H14L), C15B(H15J,H15K,H15L), C16B(H16J,
 H16K,H16L), C23B(H23J,H23K,H23L), C24B(H24J,H24K,H24L)
;
_olex2_date_sample_data_collection 2015-10-13
_olex2_date_sample_submission 2015-10-09
_olex2_submission_original_sample_id c081015
_olex2_submission_special_instructions 'No special instructions were received'

loop_
_space_group_symop_operation_xyz
'x, y, z'

loop_
_atom_site_label
_atom_site_type_symbol
_atom_site_fract_x
_atom_site_fract_y
_atom_site_fract_z
_atom_site_U_iso_or_equiv
_atom_site_adp_type
_atom_site_occupancy
_atom_site_site_symmetry_order
_atom_site_calc_flag
_atom_site_refinement_flags_posn
O1C O 0.39360(16) 0.27328(15) 0.43090(12) 0.0301(4) Uani 1 1 d .
O2C O 0.44395(15) 0.51542(14) 0.63979(12) 0.0276(4) Uani 1 1 d .
O3C O -0.14224(14) 0.90663(14) 0.46217(11) 0.0226(4) Uani 1 1 d .
O4C O -0.04711(15) 0.99547(14) 0.33569(12) 0.0246(4) Uani 1 1 d .
N1C N 0.40325(17) 0.41701(17) 0.52149(14) 0.0205(4) Uani 1 1 d .
C1C C 0.4209(2) 0.3059(2) 0.50187(16) 0.0207(5) Uani 1 1 d .
C2C C 0.4798(2) 0.2383(2) 0.58368(16) 0.0187(5) Uani 1 1 d .
C3C C 0.5152(2) 0.1235(2) 0.60167(17) 0.0242(5) Uani 1 1 d .
H3C H 0.5042 0.0737 0.5583 0.029 Uiso 1 1 calc R
C4C C 0.5676(2) 0.0844(2) 0.68607(17) 0.0248(5) Uani 1 1 d .
H4C H 0.5935 0.0061 0.7003 0.030 Uiso 1 1 calc R
C5C C 0.5828(2) 0.1571(2) 0.74992(17) 0.0230(5) Uani 1 1 d .
H5C H 0.6193 0.1277 0.8068 0.028 Uiso 1 1 calc R
C6C C 0.5454(2) 0.2733(2) 0.73188(17) 0.0213(5) Uani 1 1 d .
H6C H 0.5547 0.3238 0.7756 0.026 Uiso 1 1 calc R
C7C C 0.4944(2) 0.3110(2) 0.64749(17) 0.0196(5) Uani 1 1 d .
C8C C 0.4465(2) 0.4279(2) 0.60743(17) 0.0206(5) Uani 1 1 d .
C9C C 0.3410(2) 0.5133(2) 0.46294(17) 0.0231(5) Uani 1 1 d .
H9CA H 0.3350 0.4855 0.3993 0.028 Uiso 1 1 calc R
H9CB H 0.3841 0.5622 0.4546 0.028 Uiso 1 1 calc R
C10C C 0.2217(2) 0.5831(2) 0.50651(17) 0.0217(5) Uani 1 1 d .
C11C C 0.1896(2) 0.55755(19) 0.59064(17) 0.0242(5) Uani 1 1 d .
C12C C 0.1645(2) 0.53208(19) 0.67690(16) 0.0260(5) Uani 1 1 d .
H12C H 0.1863 0.5653 0.7275 0.031 Uiso 1 1 calc R
C13C C 0.1040(2) 0.4548(2) 0.70411(17) 0.0261(6) Uani 1 1 d .
C14C C -0.0081(3) 0.5241(3) 0.7599(2) 0.0483(8) Uani 1 1 d .
H14A H -0.0447 0.4738 0.7834 0.072 Uiso 1 1 calc GR
H14B H -0.0587 0.5810 0.7182 0.072 Uiso 1 1 calc GR
H14C H 0.0071 0.5619 0.8138 0.072 Uiso 1 1 calc GR
C15C C 0.0810(3) 0.4021(3) 0.6166(2) 0.0453(7) Uani 1 1 d .
H15A H 0.1535 0.3571 0.5816 0.068 Uiso 1 1 calc GR
H15B H 0.0332 0.4621 0.5756 0.068 Uiso 1 1 calc GR
H15C H 0.0414 0.3530 0.6362 0.068 Uiso 1 1 calc GR
C16C C 0.1798(3) 0.3609(2) 0.7674(2) 0.0446(7) Uani 1 1 d .
H16A H 0.1951 0.3947 0.8238 0.067 Uiso 1 1 calc GR
H16B H 0.2520 0.3164 0.7318 0.067 Uiso 1 1 calc GR
H16C H 0.1408 0.3113 0.7872 0.067 Uiso 1 1 calc GR
C17C C 0.1521(2) 0.6866(2) 0.45458(16) 0.0180(5) Uani 1 1 d .
C18C C 0.0366(2) 0.74614(19) 0.48394(16) 0.0186(5) Uani 1 1 d .
H18C H 0.0027 0.7168 0.5337 0.022 Uiso 1 1 calc R
C19C C -0.0285(2) 0.84677(19) 0.44158(15) 0.0183(5) Uani 1 1 d .
C20C C 0.0230(2) 0.8930(2) 0.37089(16) 0.0190(5) Uani 1 1 d .
C21C C 0.1354(2) 0.8331(2) 0.33945(17) 0.0205(5) Uani 1 1 d .
H21C H 0.1694 0.8626 0.2898 0.025 Uiso 1 1 calc R
C22C C 0.1995(2) 0.7294(2) 0.38017(16) 0.0205(5) Uani 1 1 d .
H22C H 0.2761 0.6877 0.3568 0.025 Uiso 1 1 calc R
C23C C -0.2003(2) 0.8524(2) 0.52205(17) 0.0251(6) Uani 1 1 d .
H23A H -0.1900 0.7799 0.4933 0.038 Uiso 1 1 calc GR
H23B H -0.2818 0.9011 0.5291 0.038 Uiso 1 1 calc GR
H23C H -0.1687 0.8390 0.5847 0.038 Uiso 1 1 calc GR
C24C C 0.0028(2) 1.0451(2) 0.26443(19) 0.0287(6) Uani 1 1 d .
H24A H 0.0246 0.9977 0.2068 0.043 Uiso 1 1 calc GR
H24B H 0.0708 1.0508 0.2879 0.043 Uiso 1 1 calc GR
H24C H -0.0525 1.1209 0.2496 0.043 Uiso 1 1 calc GR
O1A O 0.57343(15) 0.74888(14) -0.01282(12) 0.0272(4) Uani 1 1 d .
O2A O 0.20344(15) 0.86276(15) 0.10666(12) 0.0269(4) Uani 1 1 d .
O3A O 0.65484(14) 0.46084(13) 0.47900(11) 0.0220(4) Uani 1 1 d .
O4A O 0.67254(15) 0.27107(14) 0.40579(12) 0.0246(4) Uani 1 1 d .
N1A N 0.39497(18) 0.77987(16) 0.05629(13) 0.0199(4) Uani 1 1 d .
C1A C 0.4744(2) 0.8114(2) 0.00546(16) 0.0194(5) Uani 1 1 d .
C2A C 0.4121(2) 0.9323(2) -0.02030(16) 0.0192(5) Uani 1 1 d .
C3A C 0.4511(2) 1.0060(2) -0.06877(17) 0.0226(5) Uani 1 1 d .
H3A H 0.5284 0.9826 -0.0924 0.027 Uiso 1 1 calc R
C4A C 0.3712(2) 1.1166(2) -0.08128(18) 0.0268(6) Uani 1 1 d .
H4A H 0.3942 1.1697 -0.1145 0.032 Uiso 1 1 calc R
C5A C 0.2585(2) 1.1495(2) -0.04562(18) 0.0264(6) Uani 1 1 d .
H5A H 0.2059 1.2250 -0.0552 0.032 Uiso 1 1 calc R
C6A C 0.2207(2) 1.0750(2) 0.00369(17) 0.0247(6) Uani 1 1 d .
H6A H 0.1438 1.0982 0.0283 0.030 Uiso 1 1 calc R
C7A C 0.2999(2) 0.9661(2) 0.01541(15) 0.0193(5) Uani 1 1 d .
C8A C 0.2864(2) 0.8691(2) 0.06534(15) 0.0205(5) Uani 1 1 d .
C9A C 0.4257(2) 0.6718(2) 0.10411(16) 0.0217(5) Uani 1 1 d .
H9AA H 0.4894 0.6131 0.0667 0.026 Uiso 1 1 calc R
H9AB H 0.3597 0.6498 0.1074 0.026 Uiso 1 1 calc R
C10A C 0.4610(2) 0.67704(19) 0.20402(16) 0.0212(5) Uani 1 1 d .
C11A C 0.4365(2) 0.77585(19) 0.24483(15) 0.0223(5) Uani 1 1 d .
C12A C 0.4145(2) 0.87404(19) 0.28426(16) 0.0238(5) Uani 1 1 d .
H12A H 0.3418 0.9108 0.3170 0.029 Uiso 1 1 calc R
C13A C 0.4951(2) 0.9344(2) 0.28233(17) 0.0222(5) Uani 1 1 d .
C14A C 0.4425(3) 1.0463(2) 0.2288(2) 0.0415(7) Uani 1 1 d .
H14D H 0.3649 1.0897 0.2560 0.062 Uiso 1 1 calc GR
H14E H 0.4401 1.0303 0.1615 0.062 Uiso 1 1 calc GR
H14F H 0.4891 1.0904 0.2348 0.062 Uiso 1 1 calc GR
C15A C 0.5073(3) 0.9611(2) 0.38538(18) 0.0387(7) Uani 1 1 d .
H15D H 0.5582 1.0013 0.3864 0.058 Uiso 1 1 calc GR
H15E H 0.5394 0.8903 0.4207 0.058 Uiso 1 1 calc GR
H15F H 0.4322 1.0088 0.4149 0.058 Uiso 1 1 calc GR
C16A C 0.6104(3) 0.8619(2) 0.2353(2) 0.0404(7) Uani 1 1 d .
H16D H 0.6017 0.8469 0.1689 0.061 Uiso 1 1 calc GR
H16E H 0.6428 0.7900 0.2691 0.061 Uiso 1 1 calc GR
H16F H 0.6615 0.9017 0.2372 0.061 Uiso 1 1 calc GR
C17A C 0.5175(2) 0.5678(2) 0.25362(16) 0.0200(5) Uani 1 1 d .
C18A C 0.5258(2) 0.4662(2) 0.21619(17) 0.0220(5) Uani 1 1 d .
H18A H 0.4959 0.4650 0.1565 0.026 Uiso 1 1 calc R
C19A C 0.5776(2) 0.3648(2) 0.26519(17) 0.0220(5) Uani 1 1 d .
H19A H 0.5827 0.2955 0.2385 0.026 Uiso 1 1 calc R
C20A C 0.6214(2) 0.3649(2) 0.35201(16) 0.0194(5) Uani 1 1 d .
C21A C 0.6133(2) 0.4680(2) 0.39106(16) 0.0181(5) Uani 1 1 d .
C22A C 0.5634(2) 0.5672(2) 0.34181(16) 0.0180(5) Uani 1 1 d .
H22A H 0.5600 0.6363 0.3677 0.022 Uiso 1 1 calc R
C23A C 0.6350(2) 0.5667(2) 0.52504(17) 0.0242(5) Uani 1 1 d .
H23D H 0.6737 0.6069 0.4869 0.036 Uiso 1 1 calc GR
H23E H 0.6649 0.5520 0.5883 0.036 Uiso 1 1 calc GR
H23F H 0.5528 0.6132 0.5312 0.036 Uiso 1 1 calc GR
C24A C 0.6844(2) 0.1644(2) 0.36670(18) 0.0267(6) Uani 1 1 d .
H24D H 0.7282 0.1515 0.3051 0.040 Uiso 1 1 calc GR
H24E H 0.6086 0.1655 0.3580 0.040 Uiso 1 1 calc GR
H24F H 0.7244 0.1035 0.4103 0.040 Uiso 1 1 calc GR
O1D O -0.01324(15) 1.09769(15) 0.93068(12) 0.0258(4) Uani 1 1 d .
O2D O -0.05153(16) 0.85761(14) 0.71311(12) 0.0259(4) Uani 1 1 d .
O3D O 0.43079(16) 0.37003(14) 1.01101(12) 0.0250(4) Uani 1 1 d .
O4D O 0.52723(14) 0.46836(13) 0.89384(11) 0.0217(4) Uani 1 1 d .
N1D N -0.01839(17) 0.95451(16) 0.83612(13) 0.0194(4) Uani 1 1 d .
C1D C -0.0362(2) 1.0657(2) 0.85781(16) 0.0204(5) Uani 1 1 d .
C2D C -0.0899(2) 1.1338(2) 0.77413(17) 0.0199(5) Uani 1 1 d .
C3D C -0.1235(2) 1.2479(2) 0.75724(17) 0.0237(5) Uani 1 1 d .
H3D H -0.1135 1.2970 0.8020 0.028 Uiso 1 1 calc R
C4D C -0.1728(2) 1.2885(2) 0.67169(18) 0.0263(6) Uani 1 1 d .
H4D H -0.1976 1.3670 0.6583 0.032 Uiso 1 1 calc R
C5D C -0.1865(2) 1.2167(2) 0.60546(17) 0.0247(6) Uani 1 1 d .
H5D H -0.2208 1.2468 0.5479 0.030 Uiso 1 1 calc R
C6D C -0.1507(2) 1.1016(2) 0.62264(17) 0.0235(5) Uani 1 1 d .
H6D H -0.1590 1.0519 0.5774 0.028 Uiso 1 1 calc R
C7D C -0.1023(2) 1.0614(2) 0.70818(16) 0.0187(5) Uani 1 1 d .
C8D C -0.0566(2) 0.9450(2) 0.74706(16) 0.0197(5) Uani 1 1 d .
C9D C 0.0394(2) 0.8568(2) 0.89447(17) 0.0214(5) Uani 1 1 d .
H9DA H 0.0076 0.7992 0.8852 0.026 Uiso 1 1 calc R
H9DB H 0.0247 0.8801 0.9623 0.026 Uiso 1 1 calc R
C10D C 0.1673(2) 0.80421(19) 0.87046(15) 0.0184(5) Uani 1 1 d .
C11D C 0.21741(19) 0.85989(17) 0.81902(14) 0.0185(5) Uani 1 1 d .
C12D C 0.2665(2) 0.91565(18) 0.76894(15) 0.0211(5) Uani 1 1 d .
H12D H 0.2881 0.9665 0.8026 0.025 Uiso 1 1 calc R
C13D C 0.2928(2) 0.9079(2) 0.66204(17) 0.0266(6) Uani 1 1 d .
C14D C 0.2479(3) 0.8292(3) 0.61603(19) 0.0432(7) Uani 1 1 d .
H14G H 0.2705 0.8222 0.5478 0.065 Uiso 1 1 calc GR
H14H H 0.1644 0.8604 0.6252 0.065 Uiso 1 1 calc GR
H14I H 0.2797 0.7544 0.6454 0.065 Uiso 1 1 calc GR
C15D C 0.2400(3) 1.0275(3) 0.6215(2) 0.0491(8) Uani 1 1 d .
H15G H 0.2698 1.0767 0.6525 0.074 Uiso 1 1 calc GR
H15H H 0.1568 1.0576 0.6331 0.074 Uiso 1 1 calc GR
H15I H 0.2597 1.0248 0.5529 0.074 Uiso 1 1 calc GR
C16D C 0.4227(3) 0.8616(2) 0.6448(2) 0.0386(7) Uani 1 1 d .
H16G H 0.4519 0.9100 0.6776 0.058 Uiso 1 1 calc GR
H16H H 0.4429 0.8607 0.5764 0.058 Uiso 1 1 calc GR
H16I H 0.4565 0.7844 0.6694 0.058 Uiso 1 1 calc GR
C17D C 0.2321(2) 0.6889(2) 0.90811(16) 0.0192(5) Uani 1 1 d .
C18D C 0.1824(2) 0.6366(2) 0.97220(17) 0.0210(5) Uani 1 1 d .
H18D H 0.1039 0.6739 0.9922 0.025 Uiso 1 1 calc R
C19D C 0.2461(2) 0.5297(2) 1.00781(17) 0.0219(5) Uani 1 1 d .
H19D H 0.2106 0.4951 1.0519 0.026 Uiso 1 1 calc R
C20D C 0.3602(2) 0.4737(2) 0.97953(16) 0.0200(5) Uani 1 1 d .
C21D C 0.4116(2) 0.52674(19) 0.91442(16) 0.0183(5) Uani 1 1 d .
C22D C 0.3482(2) 0.6319(2) 0.87876(15) 0.0180(5) Uani 1 1 d .
H22D H 0.3833 0.6662 0.8340 0.022 Uiso 1 1 calc R
C23D C 0.5832(2) 0.5235(2) 0.83367(17) 0.0234(5) Uani 1 1 d .
H23G H 0.5500 0.5376 0.7717 0.035 Uiso 1 1 calc GR
H23H H 0.6647 0.4751 0.8252 0.035 Uiso 1 1 calc GR
H23I H 0.5732 0.5957 0.8628 0.035 Uiso 1 1 calc GR
C24D C 0.3827(3) 0.3192(2) 1.08354(19) 0.0297(6) Uani 1 1 d .
H24G H 0.3187 0.3066 1.0591 0.045 Uiso 1 1 calc GR
H24H H 0.3554 0.3696 1.1392 0.045 Uiso 1 1 calc GR
H24I H 0.4411 0.2465 1.1018 0.045 Uiso 1 1 calc GR
O1B O 0.81756(16) 0.62092(15) 0.37677(12) 0.0273(4) Uani 1 1 d .
O2B O 1.17930(16) 0.50694(16) 0.23786(13) 0.0318(4) Uani 1 1 d .
O3B O 0.73262(14) 0.91158(13) -0.12630(10) 0.0193(4) Uani 1 1 d .
O4B O 0.72095(15) 1.10058(13) -0.05453(11) 0.0213(4) Uani 1 1 d .
N1B N 0.99141(18) 0.58992(17) 0.29715(13) 0.0213(4) Uani 1 1 d .
C1B C 0.9144(2) 0.5584(2) 0.35203(16) 0.0213(5) Uani 1 1 d .
C2B C 0.9772(2) 0.4358(2) 0.37317(16) 0.0215(5) Uani 1 1 d .
C3B C 0.9413(2) 0.3602(2) 0.42134(17) 0.0259(6) Uani 1 1 d .
H3B H 0.8651 0.3824 0.4474 0.031 Uiso 1 1 calc R
C4B C 1.0222(3) 0.2500(2) 0.42996(18) 0.0297(6) Uani 1 1 d .
H4B H 1.0003 0.1955 0.4621 0.036 Uiso 1 1 calc R
C5B C 1.1336(3) 0.2180(2) 0.39282(19) 0.0309(6) Uani 1 1 d .
H5B H 1.1868 0.1423 0.4008 0.037 Uiso 1 1 calc R
C6B C 1.1692(2) 0.2947(2) 0.34396(18) 0.0267(6) Uani 1 1 d .
H6B H 1.2456 0.2733 0.3185 0.032 Uiso 1 1 calc R
C7B C 1.0883(2) 0.4030(2) 0.33441(16) 0.0224(5) Uani 1 1 d .
C8B C 1.0978(2) 0.5022(2) 0.28325(16) 0.0222(5) Uani 1 1 d .
C9B C 0.9590(2) 0.6978(2) 0.24919(17) 0.0235(5) Uani 1 1 d .
H9BA H 1.0286 0.7104 0.2285 0.028 Uiso 1 1 calc R
H9BB H 0.9121 0.7595 0.2942 0.028 Uiso 1 1 calc R
C10B C 0.8917(2) 0.7021(2) 0.16283(16) 0.0208(5) Uani 1 1 d .
C11B C 0.85885(19) 0.61959(17) 0.14754(14) 0.0184(4) Uani 1 1 d .
C12B C 0.8210(2) 0.54063(18) 0.13942(15) 0.0200(5) Uani 1 1 d .
H12B H 0.7521 0.5504 0.1753 0.024 Uiso 1 1 calc R
C13B C 0.8755(2) 0.43433(19) 0.07841(16) 0.0206(5) Uani 1 1 d .
C14B C 0.7967(2) 0.4437(2) -0.00122(17) 0.0299(6) Uani 1 1 d .
H14J H 0.7891 0.5098 -0.0403 0.045 Uiso 1 1 calc GR
H14K H 0.7214 0.4523 0.0266 0.045 Uiso 1 1 calc GR
H14L H 0.8291 0.3751 -0.0409 0.045 Uiso 1 1 calc GR
C15B C 0.8872(3) 0.3309(2) 0.13972(18) 0.0308(6) Uani 1 1 d .
H15J H 0.8122 0.3408 0.1692 0.046 Uiso 1 1 calc GR
H15K H 0.9396 0.3234 0.1894 0.046 Uiso 1 1 calc GR
H15L H 0.9172 0.2625 0.0997 0.046 Uiso 1 1 calc GR
C16B C 0.9925(2) 0.4218(2) 0.03528(19) 0.0332(6) Uani 1 1 d .
H16J H 1.0238 0.3552 -0.0068 0.050 Uiso 1 1 calc GR
H16K H 1.0438 0.4126 0.0862 0.050 Uiso 1 1 calc GR
H16L H 0.9849 0.4897 -0.0013 0.050 Uiso 1 1 calc GR
C17B C 0.8562(2) 0.80591(19) 0.10429(16) 0.0182(5) Uani 1 1 d .
C18B C 0.8130(2) 0.8066(2) 0.01514(16) 0.0183(5) Uani 1 1 d .
H18B H 0.8126 0.7386 -0.0096 0.022 Uiso 1 1 calc R
C19B C 0.7712(2) 0.9046(2) -0.03698(16) 0.0171(5) Uani 1 1 d .
C20B C 0.7679(2) 1.00687(19) 0.00052(16) 0.0182(5) Uani 1 1 d .
C21B C 0.8130(2) 1.0058(2) 0.08728(16) 0.0210(5) Uani 1 1 d .
H21B H 0.8133 1.0738 0.1121 0.025 Uiso 1 1 calc R
C22B C 0.8578(2) 0.9060(2) 0.13850(16) 0.0212(5) Uani 1 1 d .
H22B H 0.8897 0.9062 0.1974 0.025 Uiso 1 1 calc R
C23B C 0.7045(2) 1.2072(2) -0.01336(19) 0.0268(6) Uani 1 1 d .
H23J H 0.6646 1.2682 -0.0569 0.040 Uiso 1 1 calc GR
H23K H 0.7787 1.2083 -0.0020 0.040 Uiso 1 1 calc GR
H23L H 0.6587 1.2181 0.0471 0.040 Uiso 1 1 calc GR
C24B C 0.7493(2) 0.8071(2) -0.17158(17) 0.0221(5) Uani 1 1 d .
H24J H 0.7264 0.8216 -0.2371 0.033 Uiso 1 1 calc GR
H24K H 0.7030 0.7722 -0.1366 0.033 Uiso 1 1 calc GR
H24L H 0.8301 0.7558 -0.1721 0.033 Uiso 1 1 calc GR

loop_
_atom_site_aniso_label
_atom_site_aniso_U_11
_atom_site_aniso_U_22
_atom_site_aniso_U_33
_atom_site_aniso_U_23
_atom_site_aniso_U_13
_atom_site_aniso_U_12
O1C 0.0318(11) 0.0313(10) 0.0248(9) -0.0013(7) -0.0091(8) -0.0087(8)
O2C 0.0294(10) 0.0210(9) 0.0317(9) 0.0009(7) -0.0031(8) -0.0091(8)
O3C 0.0175(9) 0.0216(9) 0.0236(9) 0.0009(7) -0.0008(7) -0.0024(7)
O4C 0.0262(10) 0.0188(8) 0.0253(8) 0.0057(7) -0.0053(7) -0.0051(8)
N1C 0.0178(11) 0.0202(11) 0.0204(10) 0.0038(8) -0.0017(8) -0.0042(9)
C1C 0.0144(12) 0.0228(13) 0.0206(12) -0.0003(10) 0.0003(9) -0.0032(10)
C2C 0.0149(12) 0.0217(12) 0.0168(11) 0.0007(9) -0.0003(9) -0.0043(10)
C3C 0.0257(14) 0.0224(13) 0.0231(12) -0.0025(10) -0.0038(10) -0.0077(11)
C4C 0.0265(14) 0.0199(12) 0.0243(12) 0.0038(10) -0.0041(10) -0.0052(11)
C5C 0.0196(13) 0.0257(13) 0.0214(11) 0.0043(9) -0.0037(10) -0.0065(10)
C6C 0.0203(13) 0.0237(12) 0.0197(11) -0.0007(9) -0.0030(9) -0.0083(11)
C7C 0.0154(12) 0.0194(12) 0.0219(11) 0.0000(9) 0.0011(9) -0.0049(10)
C8C 0.0157(12) 0.0208(13) 0.0232(12) 0.0025(10) 0.0009(10) -0.0053(10)
C9C 0.0175(13) 0.0241(13) 0.0219(12) 0.0074(10) -0.0004(10) -0.0025(11)
C10C 0.0177(12) 0.0217(12) 0.0224(11) 0.0026(9) 0.0017(9) -0.0048(10)
C11C 0.0193(12) 0.0193(11) 0.0305(12) 0.0013(9) -0.0033(9) -0.0038(9)
C12C 0.0280(13) 0.0242(12) 0.0216(11) 0.0020(9) -0.0015(10) -0.0058(10)
C13C 0.0278(14) 0.0307(13) 0.0192(11) 0.0024(10) 0.0035(10) -0.0118(11)
C14C 0.0436(19) 0.0437(17) 0.0507(18) 0.0050(14) 0.0178(14) -0.0135(14)
C15C 0.061(2) 0.0572(18) 0.0334(14) 0.0004(13) 0.0012(14) -0.0402(17)
C16C 0.054(2) 0.0319(15) 0.0445(17) 0.0159(12) -0.0024(14) -0.0144(14)
C17C 0.0182(12) 0.0196(11) 0.0162(10) 0.0004(9) -0.0026(9) -0.0073(10)
C18C 0.0210(13) 0.0172(11) 0.0177(10) 0.0001(9) -0.0008(9) -0.0077(10)
C19C 0.0181(13) 0.0191(12) 0.0162(11) -0.0034(9) -0.0021(9) -0.0055(10)
C20C 0.0239(13) 0.0153(11) 0.0176(11) 0.0014(9) -0.0077(9) -0.0066(10)
C21C 0.0210(13) 0.0232(12) 0.0194(11) 0.0031(9) -0.0027(9) -0.0111(10)
C22C 0.0187(13) 0.0219(12) 0.0201(11) -0.0001(9) -0.0008(10) -0.0072(10)
C23C 0.0197(13) 0.0275(14) 0.0253(13) -0.0001(10) 0.0013(10) -0.0068(11)
C24C 0.0317(15) 0.0223(13) 0.0357(14) 0.0124(11) -0.0086(11) -0.0139(12)
O1A 0.0227(10) 0.0222(9) 0.0312(9) 0.0020(7) -0.0003(7) -0.0034(8)
O2A 0.0241(10) 0.0326(10) 0.0238(8) 0.0048(7) -0.0008(7) -0.0114(8)
O3A 0.0256(10) 0.0219(9) 0.0175(8) 0.0016(7) -0.0056(7) -0.0079(8)
O4A 0.0282(10) 0.0164(8) 0.0269(9) 0.0035(7) -0.0070(7) -0.0057(7)
N1A 0.0218(11) 0.0178(10) 0.0191(9) 0.0028(8) -0.0046(8) -0.0062(9)
C1A 0.0197(13) 0.0211(12) 0.0157(11) 0.0001(9) -0.0045(9) -0.0059(11)
C2A 0.0203(13) 0.0218(12) 0.0144(10) -0.0007(9) -0.0037(9) -0.0068(10)
C3A 0.0228(14) 0.0227(12) 0.0204(11) 0.0019(9) -0.0012(10) -0.0072(11)
C4A 0.0283(14) 0.0225(13) 0.0286(13) 0.0042(10) 0.0002(11) -0.0094(11)
C5A 0.0264(14) 0.0182(12) 0.0285(13) 0.0033(10) -0.0023(11) -0.0026(11)
C6A 0.0196(13) 0.0278(14) 0.0222(12) 0.0014(10) -0.0022(10) -0.0048(11)
C7A 0.0200(13) 0.0232(12) 0.0139(10) -0.0006(9) -0.0042(9) -0.0073(10)
C8A 0.0215(14) 0.0256(13) 0.0142(11) 0.0009(9) -0.0033(10) -0.0088(11)
C9A 0.0279(14) 0.0171(12) 0.0206(12) 0.0037(9) -0.0061(10) -0.0089(11)
C10A 0.0294(14) 0.0174(11) 0.0207(11) 0.0043(9) -0.0063(10) -0.0128(10)
C11A 0.0228(12) 0.0268(12) 0.0202(10) 0.0055(9) -0.0056(9) -0.0123(10)
C12A 0.0236(12) 0.0235(12) 0.0220(11) 0.0012(9) -0.0018(9) -0.0070(10)
C13A 0.0275(14) 0.0197(12) 0.0204(11) 0.0001(9) -0.0015(10) -0.0105(11)
C14A 0.066(2) 0.0245(13) 0.0377(15) 0.0062(11) -0.0104(14) -0.0202(14)
C15A 0.0566(19) 0.0470(16) 0.0271(13) 0.0015(11) -0.0080(12) -0.0354(15)
C16A 0.0355(16) 0.0427(16) 0.0453(16) -0.0053(13) 0.0073(13) -0.0194(13)
C17A 0.0220(13) 0.0229(12) 0.0175(11) 0.0031(9) -0.0022(9) -0.0114(10)
C18A 0.0280(14) 0.0210(12) 0.0197(11) 0.0040(9) -0.0065(10) -0.0118(11)
C19A 0.0244(14) 0.0188(12) 0.0236(12) -0.0015(9) -0.0019(10) -0.0094(11)
C20A 0.0158(12) 0.0182(12) 0.0224(12) 0.0049(9) -0.0002(10) -0.0051(10)
C21A 0.0137(12) 0.0224(12) 0.0170(11) -0.0001(9) -0.0003(9) -0.0060(10)
C22A 0.0201(12) 0.0178(11) 0.0179(11) 0.0012(9) -0.0013(9) -0.0096(10)
C23A 0.0297(15) 0.0239(13) 0.0206(12) -0.0007(10) -0.0054(11) -0.0116(11)
C24A 0.0304(15) 0.0149(12) 0.0309(13) -0.0005(10) -0.0033(11) -0.0045(11)
O1D 0.0249(10) 0.0294(10) 0.0223(8) 0.0011(7) -0.0072(7) -0.0091(8)
O2D 0.0300(10) 0.0193(9) 0.0275(9) -0.0005(7) -0.0023(7) -0.0086(8)
O3D 0.0267(10) 0.0163(8) 0.0279(9) 0.0060(7) -0.0032(7) -0.0042(7)
O4D 0.0167(9) 0.0198(9) 0.0232(8) -0.0005(7) 0.0002(7) -0.0017(7)
N1D 0.0155(11) 0.0193(10) 0.0202(10) 0.0042(8) -0.0025(8) -0.0033(8)
C1D 0.0150(12) 0.0241(13) 0.0203(12) 0.0021(10) -0.0007(10) -0.0059(10)
C2D 0.0147(12) 0.0223(12) 0.0211(11) 0.0012(9) 0.0002(9) -0.0059(10)
C3D 0.0257(14) 0.0201(12) 0.0228(12) 0.0000(10) -0.0006(10) -0.0066(11)
C4D 0.0259(14) 0.0204(12) 0.0289(13) 0.0061(10) -0.0007(11) -0.0057(11)
C5D 0.0232(14) 0.0283(13) 0.0198(11) 0.0063(10) -0.0016(10) -0.0076(11)
C6D 0.0226(14) 0.0281(13) 0.0205(12) 0.0027(10) -0.0024(10) -0.0109(11)
C7D 0.0148(12) 0.0210(12) 0.0194(11) 0.0021(9) -0.0002(9) -0.0064(10)
C8D 0.0152(12) 0.0237(13) 0.0196(11) -0.0004(10) 0.0011(9) -0.0073(10)
C9D 0.0162(12) 0.0204(12) 0.0238(12) 0.0065(9) -0.0011(10) -0.0037(10)
C10D 0.0189(12) 0.0190(11) 0.0146(10) 0.0023(8) 0.0003(9) -0.0049(10)
C11D 0.0167(11) 0.0165(10) 0.0172(10) -0.0012(8) -0.0035(8) -0.0006(9)
C12D 0.0224(12) 0.0196(11) 0.0214(11) 0.0013(8) -0.0012(9) -0.0086(9)
C13D 0.0323(15) 0.0281(13) 0.0200(12) 0.0044(10) 0.0013(10) -0.0134(12)
C14D 0.0525(19) 0.0641(19) 0.0234(13) -0.0085(12) 0.0031(12) -0.0345(16)
C15D 0.059(2) 0.0427(17) 0.0343(15) 0.0172(13) 0.0044(14) -0.0103(16)
C16D 0.0385(17) 0.0420(15) 0.0332(14) 0.0018(12) 0.0095(12) -0.0156(13)
C17D 0.0194(13) 0.0182(12) 0.0184(11) -0.0002(9) -0.0019(9) -0.0056(10)
C18D 0.0168(13) 0.0222(13) 0.0227(12) 0.0031(9) -0.0010(10) -0.0065(10)
C19D 0.0250(13) 0.0220(12) 0.0213(11) 0.0046(9) -0.0027(10) -0.0122(10)
C20D 0.0232(13) 0.0175(12) 0.0185(11) 0.0000(9) -0.0042(10) -0.0068(10)
C21D 0.0162(12) 0.0178(12) 0.0179(11) -0.0048(9) -0.0025(9) -0.0031(10)
C22D 0.0193(13) 0.0215(12) 0.0135(10) 0.0005(9) -0.0018(9) -0.0083(10)
C23D 0.0162(13) 0.0254(13) 0.0251(12) -0.0012(10) 0.0008(10) -0.0048(10)
C24D 0.0329(16) 0.0214(13) 0.0351(14) 0.0095(11) -0.0070(12) -0.0108(12)
O1B 0.0249(10) 0.0241(9) 0.0270(9) 0.0008(7) 0.0015(8) -0.0040(8)
O2B 0.0290(11) 0.0381(11) 0.0299(9) 0.0039(8) 0.0015(8) -0.0158(9)
O3B 0.0219(9) 0.0173(8) 0.0172(8) -0.0012(6) -0.0051(7) -0.0056(7)
O4B 0.0244(9) 0.0144(8) 0.0234(8) 0.0018(6) -0.0072(7) -0.0050(7)
N1B 0.0235(11) 0.0244(11) 0.0171(9) 0.0031(8) -0.0040(8) -0.0105(9)
C1B 0.0276(15) 0.0222(12) 0.0158(11) 0.0003(9) -0.0041(10) -0.0111(11)
C2B 0.0254(14) 0.0223(12) 0.0158(11) 0.0000(9) -0.0043(10) -0.0082(11)
C3B 0.0258(14) 0.0282(14) 0.0222(12) 0.0036(10) -0.0012(10) -0.0094(11)
C4B 0.0373(16) 0.0256(14) 0.0242(12) 0.0065(10) -0.0023(11) -0.0105(12)
C5B 0.0326(16) 0.0237(14) 0.0294(13) 0.0049(10) -0.0078(11) -0.0031(12)
C6B 0.0237(14) 0.0283(14) 0.0244(12) 0.0002(10) -0.0036(10) -0.0059(11)
C7B 0.0245(14) 0.0258(13) 0.0167(11) 0.0018(9) -0.0062(10) -0.0092(11)
C8B 0.0238(14) 0.0287(13) 0.0158(11) 0.0005(9) -0.0052(10) -0.0117(11)
C9B 0.0319(15) 0.0223(13) 0.0200(11) 0.0024(10) -0.0063(10) -0.0140(11)
C10B 0.0240(13) 0.0203(11) 0.0192(11) 0.0004(9) -0.0040(9) -0.0095(10)
C11B 0.0186(11) 0.0183(10) 0.0148(9) 0.0026(8) -0.0013(8) -0.0038(9)
C12B 0.0221(12) 0.0201(11) 0.0185(10) 0.0008(8) -0.0020(9) -0.0091(9)
C13B 0.0252(13) 0.0180(12) 0.0207(11) -0.0018(9) -0.0019(10) -0.0108(10)
C14B 0.0395(16) 0.0247(12) 0.0278(12) -0.0004(9) -0.0111(11) -0.0139(11)
C15B 0.0428(16) 0.0195(12) 0.0307(13) 0.0035(10) -0.0075(12) -0.0123(12)
C16B 0.0288(14) 0.0312(13) 0.0379(14) -0.0080(11) 0.0079(11) -0.0112(11)
C17B 0.0171(12) 0.0176(12) 0.0201(11) 0.0011(9) -0.0024(9) -0.0070(10)
C18B 0.0171(12) 0.0169(11) 0.0212(11) -0.0031(9) 0.0003(9) -0.0072(9)
C19B 0.0134(12) 0.0213(12) 0.0169(11) -0.0004(9) 0.0006(9) -0.0073(10)
C20B 0.0155(12) 0.0167(12) 0.0206(11) 0.0012(9) -0.0005(9) -0.0046(10)
C21B 0.0246(14) 0.0188(12) 0.0217(12) -0.0019(9) -0.0029(10) -0.0106(11)
C22B 0.0240(14) 0.0235(13) 0.0187(12) -0.0012(10) -0.0038(10) -0.0115(11)
C23B 0.0274(15) 0.0151(12) 0.0331(14) -0.0007(10) -0.0060(11) -0.0027(11)
C24B 0.0282(14) 0.0205(12) 0.0192(11) -0.0019(9) -0.0023(10) -0.0111(11)

loop_
_atom_type_symbol
_atom_type_description
_atom_type_scat_dispersion_real
_atom_type_scat_dispersion_imag
_atom_type_scat_source
C C 0.0181 0.0091 'International Tables Vol C Tables 4.2.6.8 and 6.1.1.4'
H H 0.0000 0.0000 'International Tables Vol C Tables 4.2.6.8 and 6.1.1.4'
N N 0.0311 0.0180 'International Tables Vol C Tables 4.2.6.8 and 6.1.1.4'
O O 0.0492 0.0322 'International Tables Vol C Tables 4.2.6.8 and 6.1.1.4'

loop_
_geom_angle_atom_site_label_1
_geom_angle_atom_site_label_2
_geom_angle_atom_site_label_3
_geom_angle
C19C O3C C23C 116.61(19)
C20C O4C C24C 116.8(2)
C1C N1C C8C 112.3(2)
C1C N1C C9C 124.5(2)
C8C N1C C9C 123.1(2)
O1C C1C N1C 125.4(2)
O1C C1C C2C 128.6(2)
N1C C1C C2C 105.9(2)
C3C C2C C1C 130.2(2)
C7C C2C C1C 108.3(2)
C7C C2C C3C 121.4(2)
C2C C3C H3C 121.4
C2C C3C C4C 117.1(2)
C4C C3C H3C 121.4
C3C C4C H4C 119.2
C5C C4C C3C 121.5(2)
C5C C4C H4C 119.2
C4C C5C H5C 119.5
C4C C5C C6C 121.0(2)
C6C C5C H5C 119.5
C5C C6C H6C 121.5
C7C C6C C5C 116.9(2)
C7C C6C H6C 121.5
C2C C7C C6C 122.0(2)
C2C C7C C8C 108.0(2)
C6C C7C C8C 130.0(2)
O2C C8C N1C 125.3(2)
O2C C8C C7C 129.2(2)
N1C C8C C7C 105.4(2)
N1C C9C H9CA 109.2
N1C C9C H9CB 109.2
N1C C9C C10C 112.3(2)
H9CA C9C H9CB 107.9
C10C C9C H9CA 109.2
C10C C9C H9CB 109.2
C11C C10C C9C 119.8(2)
C11C C10C C17C 123.0(2)
C17C C10C C9C 116.8(2)
C12C C11C C10C 175.7(3)
C11C C12C H12C 116.8
C11C C12C C13C 126.4(2)
C13C C12C H12C 116.8
C12C C13C C14C 108.5(2)
C12C C13C C15C 111.1(2)
C12C C13C C16C 108.5(2)
C14C C13C C16C 109.3(2)
C15C C13C C14C 110.0(3)
C15C C13C C16C 109.3(2)
C13C C14C H14A 109.5
C13C C14C H14B 109.5
C13C C14C H14C 109.5
H14A C14C H14B 109.5
H14A C14C H14C 109.5
H14B C14C H14C 109.5
C13C C15C H15A 109.5
C13C C15C H15B 109.5
C13C C15C H15C 109.5
H15A C15C H15B 109.5
H15A C15C H15C 109.5
H15B C15C H15C 109.5
C13C C16C H16A 109.5
C13C C16C H16B 109.5
C13C C16C H16C 109.5
H16A C16C H16B 109.5
H16A C16C H16C 109.5
H16B C16C H16C 109.5
C18C C17C C10C 119.5(2)
C22C C17C C10C 121.8(2)
C22C C17C C18C 118.7(2)
C17C C18C H18C 119.5
C19C C18C C17C 121.0(2)
C19C C18C H18C 119.5
O3C C19C C18C 124.8(2)
O3C C19C C20C 115.7(2)
C18C C19C C20C 119.5(2)
O4C C20C C19C 115.4(2)
O4C C20C C21C 124.9(2)
C21C C20C C19C 119.7(2)
C20C C21C H21C 119.8
C20C C21C C22C 120.4(2)
C22C C21C H21C 119.8
C17C C22C C21C 120.5(2)
C17C C22C H22C 119.7
C21C C22C H22C 119.7
O3C C23C H23A 109.5
O3C C23C H23B 109.5
O3C C23C H23C 109.5
H23A C23C H23B 109.5
H23A C23C H23C 109.5
H23B C23C H23C 109.5
O4C C24C H24A 109.5
O4C C24C H24B 109.5
O4C C24C H24C 109.5
H24A C24C H24B 109.5
H24A C24C H24C 109.5
H24B C24C H24C 109.5
C21A O3A C23A 116.27(18)
C20A O4A C24A 116.83(18)
C1A N1A C8A 112.1(2)
C1A N1A C9A 122.9(2)
C8A N1A C9A 124.6(2)
O1A C1A N1A 124.5(2)
O1A C1A C2A 129.4(2)
N1A C1A C2A 106.1(2)
C3A C2A C1A 130.2(2)
C3A C2A C7A 122.0(2)
C7A C2A C1A 107.8(2)
C2A C3A H3A 121.6
C2A C3A C4A 116.9(2)
C4A C3A H3A 121.6
C3A C4A H4A 119.6
C5A C4A C3A 120.7(2)
C5A C4A H4A 119.6
C4A C5A H5A 119.1
C6A C5A C4A 121.9(2)
C6A C5A H5A 119.1
C5A C6A H6A 121.4
C7A C6A C5A 117.1(2)
C7A C6A H6A 121.4
C2A C7A C8A 108.8(2)
C6A C7A C2A 121.5(2)
C6A C7A C8A 129.7(2)
O2A C8A N1A 124.6(2)
O2A C8A C7A 130.1(2)
N1A C8A C7A 105.2(2)
N1A C9A H9AA 109.3
N1A C9A H9AB 109.3
N1A C9A C10A 111.79(19)
H9AA C9A H9AB 107.9
C10A C9A H9AA 109.3
C10A C9A H9AB 109.3
C11A C10A C9A 119.8(2)
C11A C10A C17A 122.7(2)
C17A C10A C9A 117.44(19)
C12A C11A C10A 178.5(3)
C11A C12A H12A 117.2
C11A C12A C13A 125.7(2)
C13A C12A H12A 117.2
C12A C13A C14A 109.2(2)
C12A C13A C15A 107.5(2)
C15A C13A C14A 108.6(2)
C16A C13A C12A 111.2(2)
C16A C13A C14A 110.0(2)
C16A C13A C15A 110.2(2)
C13A C14A H14D 109.5
C13A C14A H14E 109.5
C13A C14A H14F 109.5
H14D C14A H14E 109.5
H14D C14A H14F 109.5
H14E C14A H14F 109.5
C13A C15A H15D 109.5
C13A C15A H15E 109.5
C13A C15A H15F 109.5
H15D C15A H15E 109.5
H15D C15A H15F 109.5
H15E C15A H15F 109.5
C13A C16A H16D 109.5
C13A C16A H16E 109.5
C13A C16A H16F 109.5
H16D C16A H16E 109.5
H16D C16A H16F 109.5
H16E C16A H16F 109.5
C18A C17A C10A 121.9(2)
C18A C17A C22A 118.6(2)
C22A C17A C10A 119.5(2)
C17A C18A H18A 119.6
C17A C18A C19A 120.8(2)
C19A C18A H18A 119.6
C18A C19A H19A 119.8
C20A C19A C18A 120.4(2)
C20A C19A H19A 119.8
O4A C20A C19A 124.9(2)
O4A C20A C21A 115.6(2)
C19A C20A C21A 119.4(2)
O3A C21A C20A 115.5(2)
O3A C21A C22A 124.6(2)
C22A C21A C20A 119.9(2)
C17A C22A H22A 119.5
C21A C22A C17A 121.0(2)
C21A C22A H22A 119.5
O3A C23A H23D 109.5
O3A C23A H23E 109.5
O3A C23A H23F 109.5
H23D C23A H23E 109.5
H23D C23A H23F 109.5
H23E C23A H23F 109.5
O4A C24A H24D 109.5
O4A C24A H24E 109.5
O4A C24A H24F 109.5
H24D C24A H24E 109.5
H24D C24A H24F 109.5
H24E C24A H24F 109.5
C20D O3D C24D 116.5(2)
C21D O4D C23D 116.70(18)
C1D N1D C8D 112.21(19)
C1D N1D C9D 125.2(2)
C8D N1D C9D 122.5(2)
O1D C1D N1D 125.7(2)
O1D C1D C2D 128.7(2)
N1D C1D C2D 105.58(19)
C3D C2D C1D 130.0(2)
C3D C2D C7D 121.6(2)
C7D C2D C1D 108.3(2)
C2D C3D H3D 121.4
C2D C3D C4D 117.2(2)
C4D C3D H3D 121.4
C3D C4D H4D 119.3
C5D C4D C3D 121.5(2)
C5D C4D H4D 119.3
C4D C5D H5D 119.6
C6D C5D C4D 120.7(2)
C6D C5D H5D 119.6
C5D C6D H6D 121.2
C5D C6D C7D 117.7(2)
C7D C6D H6D 121.2
C2D C7D C6D 121.2(2)
C2D C7D C8D 108.21(19)
C6D C7D C8D 130.6(2)
O2D C8D N1D 124.6(2)
O2D C8D C7D 129.8(2)
N1D C8D C7D 105.68(19)
N1D C9D H9DA 109.1
N1D C9D H9DB 109.1
N1D C9D C10D 112.3(2)
H9DA C9D H9DB 107.9
C10D C9D H9DA 109.1
C10D C9D H9DB 109.1
C11D C10D C9D 120.5(2)
C11D C10D C17D 122.3(2)
C17D C10D C9D 117.2(2)
C12D C11D C10D 179.4(2)
C11D C12D H12D 116.7
C11D C12D C13D 126.6(2)
C13D C12D H12D 116.7
C12D C13D C14D 111.5(2)
C12D C13D C15D 108.2(2)
C12D C13D C16D 107.0(2)
C14D C13D C15D 111.0(3)
C14D C13D C16D 109.6(2)
C16D C13D C15D 109.4(2)
C13D C14D H14G 109.5
C13D C14D H14H 109.5
C13D C14D H14I 109.5
H14G C14D H14H 109.5
H14G C14D H14I 109.5
H14H C14D H14I 109.5
C13D C15D H15G 109.5
C13D C15D H15H 109.5
C13D C15D H15I 109.5
H15G C15D H15H 109.5
H15G C15D H15I 109.5
H15H C15D H15I 109.5
C13D C16D H16G 109.5
C13D C16D H16H 109.5
C13D C16D H16I 109.5
H16G C16D H16H 109.5
H16G C16D H16I 109.5
H16H C16D H16I 109.5
C18D C17D C10D 122.2(2)
C18D C17D C22D 118.7(2)
C22D C17D C10D 119.0(2)
C17D C18D H18D 119.6
C17D C18D C19D 120.9(2)
C19D C18D H18D 119.6
C18D C19D H19D 119.7
C20D C19D C18D 120.6(2)
C20D C19D H19D 119.7
O3D C20D C19D 125.4(2)
O3D C20D C21D 115.7(2)
C19D C20D C21D 118.9(2)
O4D C21D C20D 115.4(2)
C22D C21D O4D 124.2(2)
C22D C21D C20D 120.4(2)
C17D C22D H22D 119.7
C21D C22D C17D 120.6(2)
C21D C22D H22D 119.7
O4D C23D H23G 109.5
O4D C23D H23H 109.5
O4D C23D H23I 109.5
H23G C23D H23H 109.5
H23G C23D H23I 109.5
H23H C23D H23I 109.5
O3D C24D H24G 109.5
O3D C24D H24H 109.5
O3D C24D H24I 109.5
H24G C24D H24H 109.5
H24G C24D H24I 109.5
H24H C24D H24I 109.5
C19B O3B C24B 116.70(17)
C20B O4B C23B 116.82(17)
C1B N1B C9B 123.3(2)
C8B N1B C1B 112.7(2)
C8B N1B C9B 123.6(2)
O1B C1B N1B 125.1(2)
O1B C1B C2B 129.1(2)
N1B C1B C2B 105.8(2)
C3B C2B C1B 130.8(2)
C3B C2B C7B 121.5(2)
C7B C2B C1B 107.7(2)
C2B C3B H3B 121.6
C2B C3B C4B 116.9(3)
C4B C3B H3B 121.6
C3B C4B H4B 119.2
C5B C4B C3B 121.6(3)
C5B C4B H4B 119.2
C4B C5B H5B 119.4
C4B C5B C6B 121.2(3)
C6B C5B H5B 119.4
C5B C6B H6B 121.6
C7B C6B C5B 116.8(3)
C7B C6B H6B 121.6
C2B C7B C8B 108.2(2)
C6B C7B C2B 122.0(2)
C6B C7B C8B 129.8(3)
O2B C8B N1B 126.0(2)
O2B C8B C7B 128.5(2)
N1B C8B C7B 105.6(2)
N1B C9B H9BA 109.3
N1B C9B H9BB 109.3
N1B C9B C10B 111.56(19)
H9BA C9B H9BB 108.0
C10B C9B H9BA 109.3
C10B C9B H9BB 109.3
C11B C10B C9B 119.6(2)
C11B C10B C17B 122.3(2)
C17B C10B C9B 117.8(2)
C12B C11B C10B 175.0(2)
C11B C12B H12B 116.7
C11B C12B C13B 126.6(2)
C13B C12B H12B 116.7
C12B C13B C14B 107.8(2)
C12B C13B C15B 109.11(19)
C12B C13B C16B 111.1(2)
C14B C13B C15B 109.4(2)
C16B C13B C14B 109.6(2)
C16B C13B C15B 109.9(2)
C13B C14B H14J 109.5
C13B C14B H14K 109.5
C13B C14B H14L 109.5
H14J C14B H14K 109.5
H14J C14B H14L 109.5
H14K C14B H14L 109.5
C13B C15B H15J 109.5
C13B C15B H15K 109.5
C13B C15B H15L 109.5
H15J C15B H15K 109.5
H15J C15B H15L 109.5
H15K C15B H15L 109.5
C13B C16B H16J 109.5
C13B C16B H16K 109.5
C13B C16B H16L 109.5
H16J C16B H16K 109.5
H16J C16B H16L 109.5
H16K C16B H16L 109.5
C18B C17B C10B 120.0(2)
C22B C17B C10B 121.2(2)
C22B C17B C18B 118.6(2)
C17B C18B H18B 119.5
C19B C18B C17B 120.9(2)
C19B C18B H18B 119.5
O3B C19B C18B 124.7(2)
O3B C19B C20B 115.4(2)
C18B C19B C20B 119.9(2)
O4B C20B C19B 115.84(19)
O4B C20B C21B 125.0(2)
C21B C20B C19B 119.1(2)
C20B C21B H21B 119.7
C20B C21B C22B 120.6(2)
C22B C21B H21B 119.7
C17B C22B C21B 120.6(2)
C17B C22B H22B 119.7
C21B C22B H22B 119.7
O4B C23B H23J 109.5
O4B C23B H23K 109.5
O4B C23B H23L 109.5
H23J C23B H23K 109.5
H23J C23B H23L 109.5
H23K C23B H23L 109.5
O3B C24B H24J 109.5
O3B C24B H24K 109.5
O3B C24B H24L 109.5
H24J C24B H24K 109.5
H24J C24B H24L 109.5
H24K C24B H24L 109.5

loop_
_geom_bond_atom_site_label_1
_geom_bond_atom_site_label_2
_geom_bond_distance
O1C C1C 1.215(3)
O2C C8C 1.211(3)
O3C C19C 1.362(3)
O3C C23C 1.434(3)
O4C C20C 1.373(3)
O4C C24C 1.428(3)
N1C C1C 1.386(3)
N1C C8C 1.397(3)
N1C C9C 1.455(3)
C1C C2C 1.488(3)
C2C C3C 1.386(3)
C2C C7C 1.382(3)
C3C H3C 0.9500
C3C C4C 1.391(3)
C4C H4C 0.9500
C4C C5C 1.387(4)
C5C H5C 0.9500
C5C C6C 1.400(4)
C6C H6C 0.9500
C6C C7C 1.382(3)
C7C C8C 1.497(3)
C9C H9CA 0.9900
C9C H9CB 0.9900
C9C C10C 1.521(3)
C10C C11C 1.308(3)
C10C C17C 1.488(3)
C11C C12C 1.306(3)
C12C H12C 0.9500
C12C C13C 1.515(4)
C13C C14C 1.525(4)
C13C C15C 1.518(4)
C13C C16C 1.531(4)
C14C H14A 0.9800
C14C H14B 0.9800
C14C H14C 0.9800
C15C H15A 0.9800
C15C H15B 0.9800
C15C H15C 0.9800
C16C H16A 0.9800
C16C H16B 0.9800
C16C H16C 0.9800
C17C C18C 1.404(3)
C17C C22C 1.388(3)
C18C H18C 0.9500
C18C C19C 1.382(3)
C19C C20C 1.408(3)
C20C C21C 1.380(4)
C21C H21C 0.9500
C21C C22C 1.396(3)
C22C H22C 0.9500
C23C H23A 0.9800
C23C H23B 0.9800
C23C H23C 0.9800
C24C H24A 0.9800
C24C H24B 0.9800
C24C H24C 0.9800
O1A C1A 1.214(3)
O2A C8A 1.207(3)
O3A C21A 1.369(3)
O3A C23A 1.441(3)
O4A C20A 1.366(3)
O4A C24A 1.435(3)
N1A C1A 1.389(3)
N1A C8A 1.406(3)
N1A C9A 1.452(3)
C1A C2A 1.490(3)
C2A C3A 1.386(4)
C2A C7A 1.386(4)
C3A H3A 0.9500
C3A C4A 1.400(4)
C4A H4A 0.9500
C4A C5A 1.391(4)
C5A H5A 0.9500
C5A C6A 1.390(4)
C6A H6A 0.9500
C6A C7A 1.380(3)
C7A C8A 1.484(3)
C9A H9AA 0.9900
C9A H9AB 0.9900
C9A C10A 1.518(3)
C10A C11A 1.315(3)
C10A C17A 1.487(3)
C11A C12A 1.306(3)
C12A H12A 0.9500
C12A C13A 1.516(4)
C13A C14A 1.534(3)
C13A C15A 1.531(3)
C13A C16A 1.511(4)
C14A H14D 0.9800
C14A H14E 0.9800
C14A H14F 0.9800
C15A H15D 0.9800
C15A H15E 0.9800
C15A H15F 0.9800
C16A H16D 0.9800
C16A H16E 0.9800
C16A H16F 0.9800
C17A C18A 1.381(3)
C17A C22A 1.409(3)
C18A H18A 0.9500
C18A C19A 1.400(3)
C19A H19A 0.9500
C19A C20A 1.380(3)
C20A C21A 1.407(3)
C21A C22A 1.379(3)
C22A H22A 0.9500
C23A H23D 0.9800
C23A H23E 0.9800
C23A H23F 0.9800
C24A H24D 0.9800
C24A H24E 0.9800
C24A H24F 0.9800
O1D C1D 1.210(3)
O2D C8D 1.206(3)
O3D C20D 1.366(3)
O3D C24D 1.436(3)
O4D C21D 1.379(3)
O4D C23D 1.427(3)
N1D C1D 1.393(3)
N1D C8D 1.402(3)
N1D C9D 1.453(3)
C1D C2D 1.491(3)
C2D C3D 1.377(3)
C2D C7D 1.387(3)
C3D H3D 0.9500
C3D C4D 1.394(4)
C4D H4D 0.9500
C4D C5D 1.393(4)
C5D H5D 0.9500
C5D C6D 1.387(4)
C6D H6D 0.9500
C6D C7D 1.388(3)
C7D C8D 1.485(3)
C9D H9DA 0.9900
C9D H9DB 0.9900
C9D C10D 1.517(3)
C10D C11D 1.317(3)
C10D C17D 1.492(3)
C11D C12D 1.299(3)
C12D H12D 0.9500
C12D C13D 1.518(3)
C13D C14D 1.520(4)
C13D C15D 1.532(4)
C13D C16D 1.530(4)
C14D H14G 0.9800
C14D H14H 0.9800
C14D H14I 0.9800
C15D H15G 0.9800
C15D H15H 0.9800
C15D H15I 0.9800
C16D H16G 0.9800
C16D H16H 0.9800
C16D H16I 0.9800
C17D C18D 1.383(3)
C17D C22D 1.406(3)
C18D H18D 0.9500
C18D C19D 1.395(3)
C19D H19D 0.9500
C19D C20D 1.380(4)
C20D C21D 1.411(4)
C21D C22D 1.378(3)
C22D H22D 0.9500
C23D H23G 0.9800
C23D H23H 0.9800
C23D H23I 0.9800
C24D H24G 0.9800
C24D H24H 0.9800
C24D H24I 0.9800
O1B C1B 1.210(3)
O2B C8B 1.208(3)
O3B C19B 1.372(3)
O3B C24B 1.430(3)
O4B C20B 1.368(3)
O4B C23B 1.430(3)
N1B C1B 1.391(3)
N1B C8B 1.384(3)
N1B C9B 1.450(3)
C1B C2B 1.493(3)
C2B C3B 1.380(4)
C2B C7B 1.386(4)
C3B H3B 0.9500
C3B C4B 1.393(4)
C4B H4B 0.9500
C4B C5B 1.384(4)
C5B H5B 0.9500
C5B C6B 1.395(4)
C6B H6B 0.9500
C6B C7B 1.377(4)
C7B C8B 1.497(3)
C9B H9BA 0.9900
C9B H9BB 0.9900
C9B C10B 1.527(3)
C10B C11B 1.313(3)
C10B C17B 1.484(3)
C11B C12B 1.298(3)
C12B H12B 0.9500
C12B C13B 1.516(3)
C13B C14B 1.531(3)
C13B C15B 1.535(3)
C13B C16B 1.524(4)
C14B H14J 0.9800
C14B H14K 0.9800
C14B H14L 0.9800
C15B H15J 0.9800
C15B H15K 0.9800
C15B H15L 0.9800
C16B H16J 0.9800
C16B H16K 0.9800
C16B H16L 0.9800
C17B C18B 1.405(3)
C17B C22B 1.391(3)
C18B H18B 0.9500
C18B C19B 1.378(3)
C19B C20B 1.411(3)
C20B C21B 1.384(3)
C21B H21B 0.9500
C21B C22B 1.391(3)
C22B H22B 0.9500
C23B H23J 0.9800
C23B H23K 0.9800
C23B H23L 0.9800
C24B H24J 0.9800
C24B H24K 0.9800
C24B H24L 0.9800

loop_
_geom_torsion_atom_site_label_1
_geom_torsion_atom_site_label_2
_geom_torsion_atom_site_label_3
_geom_torsion_atom_site_label_4
_geom_torsion
O1C C1C C2C C3C -2.2(5)
O1C C1C C2C C7C 179.4(3)
O3C C19C C20C O4C 3.3(3)
O3C C19C C20C C21C -174.2(2)
O4C C20C C21C C22C 180.0(2)
N1C C1C C2C C3C 178.5(3)
N1C C1C C2C C7C 0.0(3)
N1C C9C C10C C11C 4.5(3)
N1C C9C C10C C17C 177.4(2)
C1C N1C C8C O2C 178.5(2)
C1C N1C C8C C7C -1.4(3)
C1C N1C C9C C10C 103.7(3)
C1C C2C C3C C4C -179.2(2)
C1C C2C C7C C6C 179.0(2)
C1C C2C C7C C8C -0.9(3)
C2C C3C C4C C5C 0.6(4)
C2C C7C C8C O2C -178.5(3)
C2C C7C C8C N1C 1.4(3)
C3C C2C C7C C6C 0.5(4)
C3C C2C C7C C8C -179.4(2)
C3C C4C C5C C6C 0.3(4)
C4C C5C C6C C7C -0.8(4)
C5C C6C C7C C2C 0.5(4)
C5C C6C C7C C8C -179.7(2)
C6C C7C C8C O2C 1.6(5)
C6C C7C C8C N1C -178.5(2)
C7C C2C C3C C4C -1.0(4)
C8C N1C C1C O1C -178.5(2)
C8C N1C C1C C2C 0.9(3)
C8C N1C C9C C10C -72.4(3)
C9C N1C C1C O1C 5.0(4)
C9C N1C C1C C2C -175.6(2)
C9C N1C C8C O2C -5.0(4)
C9C N1C C8C C7C 175.2(2)
C9C C10C C17C C18C 171.5(2)
C9C C10C C17C C22C -11.4(3)
C10C C17C C18C C19C 175.5(2)
C10C C17C C22C C21C -173.1(2)
C11C C10C C17C C18C -15.8(4)
C11C C10C C17C C22C 161.3(2)
C11C C12C C13C C14C -117.5(3)
C11C C12C C13C C15C 3.6(4)
C11C C12C C13C C16C 123.8(3)
C17C C18C C19C O3C 176.3(2)
C17C C18C C19C C20C -2.9(3)
C18C C17C C22C C21C 4.0(3)
C18C C19C C20C O4C -177.4(2)
C18C C19C C20C C21C 5.1(3)
C19C C20C C21C C22C -2.7(3)
C20C C21C C22C C17C -1.9(4)
C22C C17C C18C C19C -1.6(3)
C23C O3C C19C C18C -9.2(3)
C23C O3C C19C C20C 170.1(2)
C24C O4C C20C C19C 179.5(2)
C24C O4C C20C C21C -3.1(3)
O1A C1A C2A C3A -2.3(4)
O1A C1A C2A C7A 179.0(2)
O3A C21A C22A C17A -176.7(2)
O4A C20A C21A O3A -1.8(3)
O4A C20A C21A C22A 179.7(2)
N1A C1A C2A C3A 178.2(2)
N1A C1A C2A C7A -0.5(2)
N1A C9A C10A C11A 15.6(3)
N1A C9A C10A C17A -167.4(2)
C1A N1A C8A O2A -179.7(2)
C1A N1A C8A C7A -0.3(2)
C1A N1A C9A C10A 87.0(3)
C1A C2A C3A C4A -179.3(2)
C1A C2A C7A C6A 179.3(2)
C1A C2A C7A C8A 0.3(2)
C2A C3A C4A C5A 0.4(4)
C2A C7A C8A O2A 179.4(2)
C2A C7A C8A N1A 0.0(2)
C3A C2A C7A C6A 0.5(3)
C3A C2A C7A C8A -178.5(2)
C3A C4A C5A C6A 0.2(4)
C4A C5A C6A C7A -0.4(4)
C5A C6A C7A C2A 0.1(3)
C5A C6A C7A C8A 178.9(2)
C6A C7A C8A O2A 0.5(4)
C6A C7A C8A N1A -179.0(2)
C7A C2A C3A C4A -0.8(3)
C8A N1A C1A O1A -179.0(2)
C8A N1A C1A C2A 0.5(2)
C8A N1A C9A C10A -84.8(3)
C9A N1A C1A O1A 8.3(3)
C9A N1A C1A C2A -172.24(19)
C9A N1A C8A O2A -7.2(4)
C9A N1A C8A C7A 172.29(19)
C9A C10A C17A C18A -7.7(4)
C9A C10A C17A C22A 172.8(2)
C10A C17A C18A C19A -178.8(2)
C10A C17A C22A C21A 178.0(2)
C11A C10A C17A C18A 169.1(3)
C11A C10A C17A C22A -10.3(4)
C11A C12A C13A C14A 116.8(3)
C11A C12A C13A C15A -125.6(3)
C11A C12A C13A C16A -4.8(3)
C17A C18A C19A C20A 0.0(4)
C18A C17A C22A C21A -1.5(4)
C18A C19A C20A O4A 179.4(2)
C18A C19A C20A C21A 0.2(4)
C19A C20A C21A O3A 177.5(2)
C19A C20A C21A C22A -1.0(4)
C20A C21A C22A C17A 1.7(4)
C22A C17A C18A C19A 0.6(4)
C23A O3A C21A C20A -172.8(2)
C23A O3A C21A C22A 5.6(3)
C24A O4A C20A C19A 2.2(4)
C24A O4A C20A C21A -178.6(2)
O1D C1D C2D C3D 2.1(5)
O1D C1D C2D C7D -178.6(3)
O3D C20D C21D O4D -2.1(3)
O3D C20D C21D C22D -179.6(2)
O4D C21D C22D C17D -175.90(19)
N1D C1D C2D C3D -178.7(3)
N1D C1D C2D C7D 0.6(3)
N1D C9D C10D C11D 14.7(3)
N1D C9D C10D C17D -165.76(19)
C1D N1D C8D O2D -179.2(2)
C1D N1D C8D C7D 0.5(3)
C1D N1D C9D C10D -88.7(3)
C1D C2D C3D C4D -179.5(2)
C1D C2D C7D C6D 179.7(2)
C1D C2D C7D C8D -0.3(3)
C2D C3D C4D C5D -0.7(4)
C2D C7D C8D O2D 179.5(3)
C2D C7D C8D N1D -0.1(3)
C3D C2D C7D C6D -0.9(4)
C3D C2D C7D C8D 179.1(2)
C3D C4D C5D C6D -0.3(4)
C4D C5D C6D C7D 0.8(4)
C5D C6D C7D C2D -0.2(4)
C5D C6D C7D C8D 179.9(2)
C6D C7D C8D O2D -0.5(5)
C6D C7D C8D N1D 179.9(2)
C7D C2D C3D C4D 1.3(4)
C8D N1D C1D O1D 178.5(2)
C8D N1D C1D C2D -0.6(3)
C8D N1D C9D C10D 87.2(3)
C9D N1D C1D O1D -5.2(4)
C9D N1D C1D C2D 175.6(2)
C9D N1D C8D O2D 4.5(4)
C9D N1D C8D C7D -175.9(2)
C9D C10D C17D C18D -8.2(3)
C9D C10D C17D C22D 172.9(2)
C10D C17D C18D C19D -178.5(2)
C10D C17D C22D C21D 177.9(2)
C11D C10D C17D C18D 171.3(2)
C11D C10D C17D C22D -7.6(3)
C11D C12D C13D C14D 3.3(4)
C11D C12D C13D C15D 125.7(3)
C11D C12D C13D C16D -116.5(3)
C17D C18D C19D C20D -0.2(4)
C18D C17D C22D C21D -1.0(3)
C18D C19D C20D O3D 178.8(2)
C18D C19D C20D C21D 0.4(3)
C19D C20D C21D O4D 176.5(2)
C19D C20D C21D C22D -1.0(3)
C20D C21D C22D C17D 1.3(3)
C22D C17D C18D C19D 0.5(3)
C23D O4D C21D C20D -175.58(19)
C23D O4D C21D C22D 1.7(3)
C24D O3D C20D C19D -3.8(3)
C24D O3D C20D C21D 174.7(2)
O1B C1B C2B C3B 3.8(4)
O1B C1B C2B C7B -176.2(2)
O3B C19B C20B O4B 3.5(3)
O3B C19B C20B C21B -175.3(2)
O4B C20B C21B C22B 179.3(2)
N1B C1B C2B C3B -177.0(2)
N1B C1B C2B C7B 3.0(2)
N1B C9B C10B C11B 8.0(3)
N1B C9B C10B C17B -177.8(2)
C1B N1B C8B O2B 179.4(2)
C1B N1B C8B C7B 0.3(2)
C1B N1B C9B C10B -73.2(3)
C1B C2B C3B C4B -179.3(2)
C1B C2B C7B C6B 178.2(2)
C1B C2B C7B C8B -2.8(2)
C2B C3B C4B C5B 0.6(4)
C2B C7B C8B O2B -177.5(2)
C2B C7B C8B N1B 1.7(2)
C3B C2B C7B C6B -1.8(4)
C3B C2B C7B C8B 177.2(2)
C3B C4B C5B C6B -0.8(4)
C4B C5B C6B C7B -0.2(4)
C5B C6B C7B C2B 1.5(4)
C5B C6B C7B C8B -177.2(2)
C6B C7B C8B O2B 1.4(4)
C6B C7B C8B N1B -179.5(2)
C7B C2B C3B C4B 0.6(4)
C8B N1B C1B O1B 177.3(2)
C8B N1B C1B C2B -2.0(2)
C8B N1B C9B C10B 98.0(3)
C9B N1B C1B O1B -10.7(3)
C9B N1B C1B C2B 170.1(2)
C9B N1B C8B O2B 7.4(4)
C9B N1B C8B C7B -171.7(2)
C9B C10B C17B C18B 168.3(2)
C9B C10B C17B C22B -16.0(3)
C10B C17B C18B C19B 174.8(2)
C10B C17B C22B C21B -173.1(2)
C11B C10B C17B C18B -17.7(4)
C11B C10B C17B C22B 158.0(2)
C11B C12B C13B C14B -112.6(3)
C11B C12B C13B C15B 128.7(2)
C11B C12B C13B C16B 7.4(3)
C17B C18B C19B O3B 176.7(2)
C17B C18B C19B C20B -2.1(4)
C18B C17B C22B C21B 2.7(4)
C18B C19B C20B O4B -177.5(2)
C18B C19B C20B C21B 3.6(4)
C19B C20B C21B C22B -2.0(4)
C20B C21B C22B C17B -1.2(4)
C22B C17B C18B C19B -1.0(4)
C23B O4B C20B C19B 172.9(2)
C23B O4B C20B C21B -8.3(3)
C24B O3B C19B C18B -7.3(3)
C24B O3B C19B C20B 171.7(2)
